data_4117297
loop_
_publ_author_name
'Zhenjie Zhang'
'Linping Zhang'
'Lukasz Wojtas'
'Patrick Nugent'
'Mohamed Eddaoudi'
'Michael J. Zaworotko'

_publ_section_title
;
 Templated Synthesis, Postsynthetic Metal Exchange, and Properties of a
 Porphyrin-Encapsulating Metal-Organic Material
;
_journal_name_full 'Journal of the American Chemical Society'
_journal_page_first 924
_journal_page_last 927
_journal_paper_doi 10.1021/ja209643b
_journal_volume 134
_journal_year 2012
_chemical_formula_sum 'C104 H64 Cd2 Cl4 Cu5 N8 O26.5'
_chemical_formula_weight 2533.93
_chemical_name_systematic
;
 ?
;
_space_group_IT_number 85
_symmetry_cell_setting tetragonal
_symmetry_space_group_name_Hall '-P 4a'
_symmetry_space_group_name_H-M 'P 4/n :2'
_atom_sites_solution_hydrogens geom
_atom_sites_solution_primary direct
_atom_sites_solution_secondary difmap
_audit_creation_method SHELXL-97
_cell_angle_alpha 90.00
_cell_angle_beta 90.00
_cell_angle_gamma 90.00
_cell_formula_units_Z 2
_cell_length_a 29.2846(9)
_cell_length_b 29.2846(9)
_cell_length_c 9.9941(4)
_cell_measurement_temperature 293(2)
_cell_volume 8570.8(5)
_computing_cell_refinement 'APEX2 (Bruker, 2010); SAINT (Bruker, 2009)'
_computing_data_collection 'APEX2 (Bruker, 2010)'
_computing_data_reduction 'SAINT (Bruker, 2009);XPREP(Sheldrick,2008)'
_computing_publication_material 'APEX2 (Bruker, 2010)'
_computing_structure_refinement 'SHELXL-97 (Sheldrick, 2008)'
_computing_structure_solution 'SHELXS-97 (Sheldrick, 2008)'
_diffrn_ambient_temperature 293(2)
_diffrn_measured_fraction_theta_full 0.954
_diffrn_measured_fraction_theta_max 0.954
_diffrn_measurement_device_type 'BRUKER SMART APEXII CCD'
_diffrn_measurement_method 'omega scans'
_diffrn_radiation_monochromator graphite
_diffrn_radiation_source 'fine-focus sealed tube'
_diffrn_radiation_type CuK\a
_diffrn_radiation_wavelength 1.54178
_diffrn_reflns_av_R_equivalents 0.1092
_diffrn_reflns_av_sigmaI/netI 0.1157
_diffrn_reflns_limit_h_max 32
_diffrn_reflns_limit_h_min -32
_diffrn_reflns_limit_k_max 29
_diffrn_reflns_limit_k_min -30
_diffrn_reflns_limit_l_max 10
_diffrn_reflns_limit_l_min -8
_diffrn_reflns_number 25112
_diffrn_reflns_theta_full 58.92
_diffrn_reflns_theta_max 58.92
_diffrn_reflns_theta_min 4.27
_exptl_absorpt_coefficient_mu 3.597
_exptl_absorpt_correction_T_max 0.7149
_exptl_absorpt_correction_T_min 0.5332
_exptl_absorpt_correction_type multi-scan
_exptl_absorpt_process_details 'SADABS; (Sheldrick, 2003)'
_exptl_crystal_colour black
_exptl_crystal_density_diffrn 0.982
_exptl_crystal_description rod
_exptl_crystal_F_000 2530
_exptl_crystal_size_max 0.20
_exptl_crystal_size_mid 0.10
_exptl_crystal_size_min 0.10
_platon_squeeze_details
;
;
_refine_diff_density_max 0.719
_refine_diff_density_min -1.243
_refine_diff_density_rms 0.085
_refine_ls_extinction_method none
_refine_ls_goodness_of_fit_ref 1.044
_refine_ls_hydrogen_treatment constr
_refine_ls_matrix_type full
_refine_ls_number_parameters 350
_refine_ls_number_reflns 5869
_refine_ls_number_restraints 482
_refine_ls_restrained_S_all 1.086
_refine_ls_R_factor_all 0.1211
_refine_ls_R_factor_gt 0.0688
_refine_ls_shift/su_max 0.001
_refine_ls_shift/su_mean 0.000
_refine_ls_structure_factor_coef Fsqd
_refine_ls_weighting_details 'calc w=1/[\s^2^(Fo^2^)+(0.0500P)^2^+0.0000P] where P=(Fo^2^+2Fc^2^)/3'
_refine_ls_weighting_scheme calc
_refine_ls_wR_factor_gt 0.1403
_refine_ls_wR_factor_ref 0.1508
_reflns_number_gt 2937
_reflns_number_total 5869
_reflns_threshold_expression >2sigma(I)
_cod_data_source_file ja209643b_si_006.cif
_cod_data_source_block cuporph@MOM-10-CdCu
_cod_original_sg_symbol_H-M 'P 4/n'
_cod_original_formula_sum 'C104 H64 Cd2 Cl4 Cu5 N8 O26.50'
_cod_database_code 4117297

loop_
_symmetry_equiv_pos_as_xyz
'x, y, z'
'-x+1/2, -y+1/2, z'
'-y+1/2, x, z'
'y, -x+1/2, z'
'-x, -y, -z'
'x-1/2, y-1/2, -z'
'y-1/2, -x, -z'
'-y, x-1/2, -z'

loop_
_atom_site_label
_atom_site_type_symbol
_atom_site_fract_x
_atom_site_fract_y
_atom_site_fract_z
_atom_site_U_iso_or_equiv
_atom_site_adp_type
_atom_site_occupancy
_atom_site_symmetry_multiplicity
_atom_site_calc_flag
_atom_site_refinement_flags
Cd01 Cd 0.0000 0.5000 0.0000 0.0500(2) Uani 1 2 d SU
Cu02 Cu 0.00710(4) 0.59791(4) 0.21312(12) 0.0540(4) Uani 1 1 d U
Cu03 Cu 0.2500 0.2500 0.3548(3) 0.0746(10) Uani 1 4 d SU
Cl4A Cl -0.0374(10) 0.5237(13) 0.224(4) 0.087(6) Uani 0.29(6) 1 d PU
Cl4B Cl -0.0463(4) 0.5388(7) 0.1899(14) 0.072(4) Uani 0.71(6) 1 d PU
O005 O 0.06977(18) 0.5177(2) 0.0879(6) 0.0589(16) Uani 1 1 d U
O006 O 0.0077(2) 0.62315(19) 0.0361(6) 0.0689(19) Uani 1 1 d U
O007 O 0.0051(2) 0.5962(2) 0.4079(6) 0.0754(19) Uani 1 1 d U
O008 O -0.0040(2) 0.5664(2) -0.1100(6) 0.0644(18) Uani 1 1 d U
O009 O 0.07321(19) 0.5815(2) 0.2090(6) 0.0679(17) Uani 1 1 d U
O010 O 0.0133(3) 0.6653(3) 0.3359(8) 0.112(3) Uani 1 1 d U
N011 N 0.2570(2) 0.3171(2) 0.3595(8) 0.066(2) Uani 1 1 d U
C012 C 0.2980(3) 0.5163(3) 0.3995(9) 0.054(2) Uani 1 1 d U
H012 H 0.2775 0.5206 0.4693 0.065 Uiso 1 1 calc R
C013 C 0.3748(3) 0.5071(3) 0.3232(8) 0.047(2) Uani 1 1 d U
H013 H 0.4059 0.5060 0.3414 0.057 Uiso 1 1 calc R
N014 N 0.0861(3) 0.4498(3) 0.4059(10) 0.091(2) Uani 1 1 d U
C015 C 0.3598(3) 0.5054(3) 0.1926(8) 0.047(2) Uani 1 1 d U
C016 C 0.3140(3) 0.5098(3) 0.1666(9) 0.054(2) Uani 1 1 d U
H016 H 0.3037 0.5089 0.0787 0.065 Uiso 1 1 calc R
C017 C 0.3436(3) 0.5105(3) 0.4285(9) 0.054(2) Uani 1 1 d U
C018 C 0.2092(3) 0.4987(3) 0.1428(9) 0.063(2) Uani 1 1 d U
H018 H 0.2251 0.4762 0.0967 0.076 Uiso 1 1 calc R
C019 C 0.1401(3) 0.5389(3) 0.1854(9) 0.059(2) Uani 1 1 d U
C020 C 0.2318(3) 0.5247(3) 0.2422(9) 0.059(2) Uani 1 1 d U
C021 C 0.3935(3) 0.5020(3) 0.0806(10) 0.056(2) Uani 1 1 d U
C022 C 0.1249(3) 0.3992(3) 0.2689(11) 0.076(3) Uani 1 1 d U
H022 H 0.1320 0.3884 0.1839 0.092 Uiso 1 1 calc R
C023 C 0.3636(4) 0.5106(3) 0.5703(10) 0.064(2) Uani 1 1 d U
C024 C 0.1448(4) 0.3794(4) 0.3780(12) 0.082(3) Uani 1 1 d U
C025 C 0.2237(3) 0.3492(3) 0.3622(11) 0.073(3) Uani 1 1 d U
C026 C 0.0887(3) 0.5451(3) 0.1555(9) 0.058(2) Uani 1 1 d U
C027 C 0.2822(3) 0.5157(3) 0.2718(10) 0.056(2) Uani 1 1 d U
C028 C 0.1640(3) 0.5066(3) 0.1140(9) 0.065(2) Uani 1 1 d U
H028 H 0.1497 0.4902 0.0464 0.078 Uiso 1 1 calc R
C029 C 0.1050(3) 0.2415(3) 0.3687(11) 0.084(3) Uani 1 1 d U
H029 H 0.0777 0.2253 0.3750 0.101 Uiso 1 1 calc R
C030 C 0.1780(3) 0.3412(3) 0.3657(10) 0.074(3) Uani 1 1 d U
C031 C 0.0526(3) 0.4886(3) 0.4319(11) 0.102(3) Uani 1 1 d U
H03A H 0.0496 0.4932 0.5266 0.153 Uiso 1 1 calc R
H03B H 0.0234 0.4809 0.3947 0.153 Uiso 1 1 calc R
H03C H 0.0637 0.5160 0.3910 0.153 Uiso 1 1 calc R
C032 C 0.1109(3) 0.2861(4) 0.3637(11) 0.087(3) Uani 1 1 d U
H032 H 0.0876 0.3077 0.3613 0.104 Uiso 1 1 calc R
C033 C 0.1582(3) 0.2963(3) 0.3627(10) 0.065(3) Uani 1 1 d U
C034 C 0.1344(4) 0.3945(4) 0.4985(14) 0.112(3) Uani 1 1 d U
H034 H 0.1468 0.3796 0.5723 0.134 Uiso 1 1 calc R
C035 C 0.1621(3) 0.5633(3) 0.2868(10) 0.075(2) Uani 1 1 d U
H035 H 0.1466 0.5856 0.3348 0.090 Uiso 1 1 calc R
C036 C 0.2075(3) 0.5538(3) 0.3149(9) 0.068(2) Uani 1 1 d U
H036 H 0.2213 0.5684 0.3870 0.082 Uiso 1 1 calc R
C037 C 0.0941(3) 0.4353(4) 0.2825(12) 0.089(3) Uani 1 1 d U
H037 H 0.0799 0.4485 0.2088 0.107 Uiso 1 1 calc R
C038 C 0.1049(4) 0.4328(4) 0.5211(13) 0.118(3) Uani 1 1 d U
H038 H 0.0991 0.4449 0.6055 0.141 Uiso 1 1 calc R
O039 O 0.2500 0.2500 0.058(3) 0.128(12) Uiso 0.50 4 d SP
O040 O -0.0604(8) 0.6404(8) 0.214(2) 0.198(9) Uiso 0.50 1 d P

loop_
_atom_site_aniso_label
_atom_site_aniso_U_11
_atom_site_aniso_U_22
_atom_site_aniso_U_33
_atom_site_aniso_U_23
_atom_site_aniso_U_13
_atom_site_aniso_U_12
Cd01 0.0576(6) 0.0475(6) 0.0447(5) 0.0007(5) -0.0048(5) 0.0087(5)
Cu02 0.0742(9) 0.0534(8) 0.0344(7) -0.0022(6) -0.0058(7) 0.0159(7)
Cu03 0.0308(9) 0.0308(9) 0.162(3) 0.000 0.000 0.000
Cl4A 0.101(9) 0.081(9) 0.079(9) 0.001(8) 0.001(7) -0.003(7)
Cl4B 0.082(4) 0.083(6) 0.050(5) -0.018(4) 0.014(3) -0.013(4)
O005 0.048(3) 0.068(4) 0.060(4) -0.015(3) -0.002(3) 0.008(3)
O006 0.098(4) 0.054(3) 0.055(4) -0.001(3) -0.009(3) -0.010(3)
O007 0.095(4) 0.072(4) 0.059(4) -0.004(3) 0.007(3) 0.017(3)
O008 0.082(4) 0.064(4) 0.047(4) 0.001(3) -0.001(3) 0.001(3)
O009 0.063(3) 0.071(3) 0.070(4) -0.017(3) -0.009(3) 0.010(3)
O010 0.147(5) 0.093(4) 0.094(5) -0.002(4) 0.020(4) 0.020(4)
N011 0.041(4) 0.035(4) 0.123(6) -0.012(4) 0.015(4) -0.011(4)
C012 0.060(5) 0.067(5) 0.036(6) -0.015(4) -0.003(4) -0.003(4)
C013 0.042(4) 0.059(5) 0.041(5) 0.000(4) 0.003(4) -0.004(4)
N014 0.078(4) 0.103(5) 0.092(5) 0.022(4) 0.017(4) 0.038(4)
C015 0.042(5) 0.058(5) 0.041(6) 0.003(4) 0.002(4) -0.001(4)
C016 0.061(5) 0.064(5) 0.037(5) -0.012(4) -0.001(4) -0.006(4)
C017 0.053(5) 0.071(5) 0.039(4) -0.012(4) 0.006(4) -0.008(4)
C018 0.050(4) 0.077(5) 0.064(5) -0.021(4) 0.015(4) 0.004(4)
C019 0.045(4) 0.071(5) 0.061(5) -0.006(4) 0.003(4) 0.017(4)
C020 0.050(4) 0.069(5) 0.059(5) -0.016(4) 0.012(3) -0.006(4)
C021 0.065(6) 0.053(5) 0.051(6) -0.005(4) -0.005(5) -0.004(5)
C022 0.072(4) 0.069(4) 0.088(5) 0.001(4) -0.001(4) -0.001(4)
C023 0.069(5) 0.078(4) 0.045(4) -0.004(4) 0.015(4) -0.005(4)
C024 0.078(5) 0.080(5) 0.089(5) 0.010(4) 0.007(4) 0.010(4)
C025 0.039(5) 0.059(6) 0.120(7) 0.008(5) 0.023(5) 0.009(5)
C026 0.050(4) 0.070(4) 0.056(4) -0.007(4) 0.005(4) 0.017(4)
C027 0.046(4) 0.061(5) 0.060(6) -0.011(4) 0.002(5) -0.009(4)
C028 0.059(4) 0.075(5) 0.060(5) -0.009(4) -0.003(4) 0.013(4)
C029 0.053(6) 0.066(6) 0.133(8) 0.029(6) 0.006(5) -0.008(5)
C030 0.056(5) 0.047(5) 0.119(7) 0.018(5) 0.002(5) 0.015(5)
C031 0.096(6) 0.102(6) 0.107(6) 0.011(5) 0.023(5) 0.031(5)
C032 0.064(6) 0.071(6) 0.126(8) 0.026(6) 0.004(5) -0.002(5)
C033 0.032(5) 0.059(5) 0.105(7) 0.014(5) 0.000(5) 0.002(4)
C034 0.118(5) 0.114(5) 0.103(5) 0.015(5) 0.007(5) 0.039(4)
C035 0.064(4) 0.081(5) 0.079(5) -0.024(4) 0.004(4) 0.024(4)
C036 0.054(4) 0.075(5) 0.075(5) -0.027(4) 0.001(4) 0.007(4)
C037 0.076(5) 0.092(5) 0.100(5) -0.008(4) -0.009(4) 0.013(4)
C038 0.120(5) 0.128(5) 0.105(5) 0.014(4) 0.015(4) 0.047(4)

loop_
_atom_type_symbol
_atom_type_description
_atom_type_scat_dispersion_real
_atom_type_scat_dispersion_imag
_atom_type_scat_source
C C 0.0181 0.0091 'International Tables Vol C Tables 4.2.6.8 and 6.1.1.4'
H H 0.0000 0.0000 'International Tables Vol C Tables 4.2.6.8 and 6.1.1.4'
N N 0.0311 0.0180 'International Tables Vol C Tables 4.2.6.8 and 6.1.1.4'
O O 0.0492 0.0322 'International Tables Vol C Tables 4.2.6.8 and 6.1.1.4'
Cl Cl 0.3639 0.7018 'International Tables Vol C Tables 4.2.6.8 and 6.1.1.4'
Cu Cu -1.9646 0.5888 'International Tables Vol C Tables 4.2.6.8 and 6.1.1.4'
Cd Cd 0.1185 4.6533 'International Tables Vol C Tables 4.2.6.8 and 6.1.1.4'

loop_
_geom_angle_atom_site_label_1
_geom_angle_atom_site_label_2
_geom_angle_atom_site_label_3
_geom_angle
_geom_angle_site_symmetry_1
_geom_angle_site_symmetry_3
O008 Cd01 O008 180.00(16) 5_565 .
O008 Cd01 O005 92.2(2) 5_565 5_565
O008 Cd01 O005 87.8(2) . 5_565
O008 Cd01 O005 87.8(2) 5_565 .
O008 Cd01 O005 92.2(2) . .
O005 Cd01 O005 180.0(3) 5_565 .
O008 Cd01 Cl4A 99.7(11) 5_565 5_565
O008 Cd01 Cl4A 80.3(11) . 5_565
O005 Cd01 Cl4A 89.2(7) 5_565 5_565
O005 Cd01 Cl4A 90.8(7) . 5_565
O008 Cd01 Cl4A 80.3(11) 5_565 .
O008 Cd01 Cl4A 99.7(11) . .
O005 Cd01 Cl4A 90.8(7) 5_565 .
O005 Cd01 Cl4A 89.2(7) . .
Cl4A Cd01 Cl4A 180.0(16) 5_565 .
O008 Cd01 Cl4B 87.2(6) 5_565 5_565
O008 Cd01 Cl4B 92.8(6) . 5_565
O005 Cd01 Cl4B 95.0(3) 5_565 5_565
O005 Cd01 Cl4B 85.0(3) . 5_565
Cl4A Cd01 Cl4B 13.6(7) 5_565 5_565
Cl4A Cd01 Cl4B 166.4(7) . 5_565
O008 Cd01 Cl4B 92.8(6) 5_565 .
O008 Cd01 Cl4B 87.2(6) . .
O005 Cd01 Cl4B 85.0(3) 5_565 .
O005 Cd01 Cl4B 95.0(3) . .
Cl4A Cd01 Cl4B 166.4(7) 5_565 .
Cl4A Cd01 Cl4B 13.6(7) . .
Cl4B Cd01 Cl4B 180.000(2) 5_565 .
O006 Cu02 O007 158.7(3) . .
O006 Cu02 O009 93.8(3) . .
O007 Cu02 O009 92.5(3) . .
O006 Cu02 O010 99.1(3) . .
O007 Cu02 O010 59.9(3) . .
O009 Cu02 O010 98.0(3) . .
O006 Cu02 O040 78.7(6) . .
O007 Cu02 O040 89.2(6) . .
O009 Cu02 O040 161.8(6) . .
O010 Cu02 O040 67.3(6) . .
O006 Cu02 Cl4B 101.5(5) . .
O007 Cu02 Cl4B 93.5(4) . .
O009 Cu02 Cl4B 117.8(5) . .
O010 Cu02 Cl4B 136.8(3) . .
O040 Cu02 Cl4B 80.1(8) . .
O006 Cu02 C023 129.8(3) . 7_566
O007 Cu02 C023 29.2(3) . 7_566
O009 Cu02 C023 95.1(3) . 7_566
O010 Cu02 C023 30.7(2) . 7_566
O040 Cu02 C023 77.8(6) . 7_566
Cl4B Cu02 C023 117.2(3) . 7_566
O006 Cu02 Cl4A 111.9(10) . .
O007 Cu02 Cl4A 85.4(9) . .
O009 Cu02 Cl4A 107.1(9) . .
O010 Cu02 Cl4A 138.0(6) . .
O040 Cu02 Cl4A 91.2(11) . .
Cl4B Cu02 Cl4A 13.7(6) . .
C023 Cu02 Cl4A 112.3(7) 7_566 .
N011 Cu03 N011 177.3(5) 2 .
N011 Cu03 N011 89.968(13) 2 4
N011 Cu03 N011 89.968(14) . 4
N011 Cu03 N011 89.968(14) 2 3
N011 Cu03 N011 89.968(13) . 3
N011 Cu03 N011 177.3(5) 4 3
Cl4B Cl4A Cu02 65(3) . .
Cl4B Cl4A Cd01 84(3) . .
Cu02 Cl4A Cd01 88.6(9) . .
Cl4A Cl4B Cu02 101(3) . .
Cl4A Cl4B Cd01 83(3) . .
Cu02 Cl4B Cd01 92.7(2) . .
C026 O005 Cd01 142.3(6) . .
C021 O006 Cu02 134.1(6) 7_565 .
C023 O007 Cu02 98.7(6) 7_566 .
C021 O008 Cd01 135.2(6) 7_565 .
C026 O009 Cu02 123.7(6) . .
C023 O010 Cu02 79.5(6) 7_566 .
C025 N011 C033 103.8(7) . 4
C025 N011 Cu03 128.1(6) . .
C033 N011 Cu03 128.1(6) 4 .
C027 C012 C017 121.7(8) . .
C027 C012 H012 119.1 . .
C017 C012 H012 119.1 . .
C015 C013 C017 120.6(8) . .
C015 C013 H013 119.7 . .
C017 C013 H013 119.7 . .
C037 N014 C038 126.5(10) . .
C037 N014 C031 120.7(9) . .
C038 N014 C031 112.7(9) . .
C016 C015 C013 119.1(8) . .
C016 C015 C021 120.6(8) . .
C013 C015 C021 120.1(7) . .
C015 C016 C027 120.9(8) . .
C015 C016 H016 119.5 . .
C027 C016 H016 119.5 . .
C012 C017 C013 119.0(8) . .
C012 C017 C023 124.4(8) . .
C013 C017 C023 116.5(8) . .
C028 C018 C020 120.5(8) . .
C028 C018 H018 119.8 . .
C020 C018 H018 119.8 . .
C028 C019 C035 119.4(8) . .
C028 C019 C026 118.4(8) . .
C035 C019 C026 122.1(8) . .
C036 C020 C018 118.6(8) . .
C036 C020 C027 121.6(8) . .
C018 C020 C027 119.6(8) . .
O008 C021 O006 127.2(9) 8_665 8_665
O008 C021 C015 117.6(8) 8_665 .
O006 C021 C015 115.1(8) 8_665 .
C024 C022 C037 121.3(11) . .
C024 C022 H022 119.4 . .
C037 C022 H022 119.4 . .
O007 C023 O010 121.8(10) 8_666 8_666
O007 C023 C017 122.6(9) 8_666 .
O010 C023 C017 115.4(9) 8_666 .
O007 C023 Cu02 52.0(5) 8_666 8_666
O010 C023 Cu02 69.8(6) 8_666 8_666
C017 C023 Cu02 174.4(7) . 8_666
C034 C024 C022 119.2(11) . .
C034 C024 C030 118.6(11) . .
C022 C024 C030 122.2(11) . .
N011 C025 C030 125.9(9) . .
N011 C025 C029 112.9(8) . 4
C030 C025 C029 121.0(8) . 4
O005 C026 O009 129.5(8) . .
O005 C026 C019 119.2(8) . .
O009 C026 C019 111.3(8) . .
C012 C027 C016 118.5(8) . .
C012 C027 C020 120.5(8) . .
C016 C027 C020 120.8(8) . .
C018 C028 C019 119.8(9) . .
C018 C028 H028 120.1 . .
C019 C028 H028 120.1 . .
C032 C029 C025 103.4(8) . 3
C032 C029 H029 128.3 . .
C025 C029 H029 128.3 3 .
C025 C030 C033 123.7(8) . .
C025 C030 C024 121.0(9) . .
C033 C030 C024 115.3(8) . .
N014 C031 H03A 109.5 . .
N014 C031 H03B 109.5 . .
H03A C031 H03B 109.5 . .
N014 C031 H03C 109.5 . .
H03A C031 H03C 109.5 . .
H03B C031 H03C 109.5 . .
C029 C032 C033 109.7(9) . .
C029 C032 H032 125.2 . .
C033 C032 H032 125.2 . .
N011 C033 C032 110.0(8) 3 .
N011 C033 C030 124.1(8) 3 .
C032 C033 C030 125.8(9) . .
C024 C034 C038 123.0(12) . .
C024 C034 H034 118.5 . .
C038 C034 H034 118.5 . .
C036 C035 C019 119.2(8) . .
C036 C035 H035 120.4 . .
C019 C035 H035 120.4 . .
C020 C036 C035 122.1(9) . .
C020 C036 H036 118.9 . .
C035 C036 H036 118.9 . .
N014 C037 C022 116.5(11) . .
N014 C037 H037 121.7 . .
C022 C037 H037 121.7 . .
N014 C038 C034 113.2(11) . .
N014 C038 H038 123.4 . .
C034 C038 H038 123.4 . .

loop_
_geom_bond_atom_site_label_1
_geom_bond_atom_site_label_2
_geom_bond_distance
_geom_bond_site_symmetry_2
Cd01 O008 2.238(6) 5_565
Cd01 O008 2.238(6) .
Cd01 O005 2.283(6) 5_565
Cd01 O005 2.283(6) .
Cd01 Cl4A 2.59(2) 5_565
Cd01 Cl4A 2.59(2) .
Cd01 Cl4B 2.594(8) 5_565
Cd01 Cl4B 2.594(8) .
Cu02 O006 1.917(6) .
Cu02 O007 1.948(6) .
Cu02 O009 1.995(6) .
Cu02 O010 2.331(8) .
Cu02 O040 2.34(2) .
Cu02 Cl4B 2.343(9) .
Cu02 C023 2.442(11) 7_566
Cu02 Cl4A 2.54(3) .
Cu03 N011 1.975(6) 2
Cu03 N011 1.975(6) .
Cu03 N011 1.975(6) 4
Cu03 N011 1.975(6) 3
Cl4A Cl4B 0.61(3) .
O005 C026 1.186(9) .
O006 C021 1.275(9) 7_565
O007 C023 1.206(10) 7_566
O008 C021 1.223(9) 7_565
O009 C026 1.277(9) .
O010 C023 1.266(10) 7_566
N011 C025 1.355(10) .
N011 C033 1.359(10) 4
C012 C027 1.358(10) .
C012 C017 1.376(11) .
C012 H012 0.9300 .
C013 C015 1.378(10) .
C013 C017 1.396(10) .
C013 H013 0.9300 .
N014 C037 1.325(12) .
N014 C038 1.370(13) .
N014 C031 1.523(11) .
C015 C016 1.373(10) .
C015 C021 1.495(11) .
C016 C027 1.413(11) .
C016 H016 0.9300 .
C017 C023 1.534(12) .
C018 C028 1.373(11) .
C018 C020 1.416(11) .
C018 H018 0.9300 .
C019 C028 1.376(11) .
C019 C035 1.398(11) .
C019 C026 1.544(11) .
C020 C036 1.327(11) .
C020 C027 1.530(11) .
C021 O008 1.223(9) 8_665
C021 O006 1.275(9) 8_665
C022 C024 1.366(13) .
C022 C037 1.398(12) .
C022 H022 0.9300 .
C023 O007 1.206(10) 8_666
C023 O010 1.266(10) 8_666
C023 Cu02 2.442(11) 8_666
C024 C034 1.319(14) .
C024 C030 1.487(12) .
C025 C030 1.361(11) .
C025 C029 1.439(12) 4
C028 H028 0.9300 .
C029 C032 1.321(12) .
C029 C025 1.439(12) 3
C029 H029 0.9300 .
C030 C033 1.436(11) .
C031 H03A 0.9600 .
C031 H03B 0.9600 .
C031 H03C 0.9600 .
C032 C033 1.417(11) .
C032 H032 0.9300 .
C033 N011 1.359(10) 3
C034 C038 1.434(14) .
C034 H034 0.9300 .
C035 C036 1.384(11) .
C035 H035 0.9300 .
C036 H036 0.9300 .
C037 H037 0.9300 .
C038 H038 0.9300 .

loop_
_platon_squeeze_void_nr
_platon_squeeze_void_average_x
_platon_squeeze_void_average_y
_platon_squeeze_void_average_z
_platon_squeeze_void_volume
_platon_squeeze_void_count_electrons
_platon_squeeze_void_content
1 -0.005 0.180 0.852 4388 1670 ' '
